data_4314365
loop_
_publ_author_name
'Srikanta Patra'
'Biprajit Sarkar'
'Shaikh M. Mobin'
'Wolfgang Kaim'
'Goutam Kumar Lahiri'

_publ_section_title
;
 Separating Innocence and Non-Innocence of Ligands and Metals in Complexes
 [(L)Ru(acac)2]n (n= -1, 0, +1; L = o-Iminoquinone or o-Iminothioquinone)
;
_journal_name_full 'Inorganic Chemistry'
_journal_page_first 6469
_journal_page_last 6473
_journal_paper_doi 10.1021/ic034469h
_journal_volume 42
_journal_year 2003
_chemical_formula_sum 'C16 H19 N O5 Ru'
_chemical_formula_weight 406.39
_chemical_name_systematic
;
  ?
;
_space_group_IT_number 14
_symmetry_cell_setting monoclinic
_symmetry_space_group_name_Hall '-P 2ybc'
_symmetry_space_group_name_H-M 'P 1 21/c 1'
_atom_sites_solution_hydrogens geom
_atom_sites_solution_primary direct
_atom_sites_solution_secondary difmap
_audit_creation_method SHELXL-97
_cell_angle_alpha 90.000(7)
_cell_angle_beta 90.883(6)
_cell_angle_gamma 90.000(7)
_cell_formula_units_Z 4
_cell_length_a 8.5450(5)
_cell_length_b 15.2710(13)
_cell_length_c 12.8160(10)
_cell_measurement_reflns_used 9
_cell_measurement_temperature 293(2)
_cell_measurement_theta_max 13.4300
_cell_measurement_theta_min 7.7700
_cell_volume 1672.2(2)
_computing_cell_refinement 'Argus (Nonius, MACH3 software)'
_computing_data_collection 'Argus (Nonius, MACH3 software)'
_computing_data_reduction 'Maxus (Nonius software)'
_computing_molecular_graphics Ortep3
_computing_publication_material SHELX-97
_computing_structure_refinement 'SHELXL-97 (Sheldrick, 1997)'
_computing_structure_solution 'SHELXS-97 (Sheldrick, 1990)'
_diffrn_ambient_temperature 293(2)
_diffrn_measured_fraction_theta_full 0.924
_diffrn_measured_fraction_theta_max 0.924
_diffrn_measurement_device_type 'Enraf-Nonius CAD-4'
_diffrn_measurement_method \w/q-scan
_diffrn_radiation_monochromator graphite
_diffrn_radiation_source 'fine-focus sealed tube'
_diffrn_radiation_type ' MoK\a'
_diffrn_radiation_wavelength 0.70930
_diffrn_reflns_av_R_equivalents 0.0000
_diffrn_reflns_av_sigmaI/netI 0.0118
_diffrn_reflns_limit_h_max 10
_diffrn_reflns_limit_h_min 0
_diffrn_reflns_limit_k_max 18
_diffrn_reflns_limit_k_min 0
_diffrn_reflns_limit_l_max 15
_diffrn_reflns_limit_l_min -15
_diffrn_reflns_number 2827
_diffrn_reflns_theta_full 24.92
_diffrn_reflns_theta_max 24.92
_diffrn_reflns_theta_min 2.07
_diffrn_standards_decay_% <3%
_diffrn_standards_interval_time 3600
_diffrn_standards_number 3
_exptl_absorpt_coefficient_mu 0.961
_exptl_absorpt_correction_T_max 1.000
_exptl_absorpt_correction_T_min 0.967
_exptl_absorpt_correction_type psi-scan
_exptl_absorpt_process_details
;
psi-scan (North, Philips & Mathews, 1968)
;
_exptl_crystal_colour Black
_exptl_crystal_density_diffrn 1.614
_exptl_crystal_density_method 'not measured'
_exptl_crystal_description Block
_exptl_crystal_F_000 824
_exptl_crystal_size_max 0.4
_exptl_crystal_size_mid 0.4
_exptl_crystal_size_min 0.3
_refine_diff_density_max 0.489
_refine_diff_density_min -1.131
_refine_diff_density_rms 0.081
_refine_ls_extinction_method none
_refine_ls_goodness_of_fit_ref 1.156
_refine_ls_hydrogen_treatment mixed
_refine_ls_matrix_type full
_refine_ls_number_parameters 284
_refine_ls_number_reflns 2827
_refine_ls_number_restraints 0
_refine_ls_restrained_S_all 1.156
_refine_ls_R_factor_all 0.0318
_refine_ls_R_factor_gt 0.0298
_refine_ls_shift/su_max 0.041
_refine_ls_shift/su_mean 0.002
_refine_ls_structure_factor_coef Fsqd
_refine_ls_weighting_details 'w=1/[\s^2^(Fo^2^)+(0.0489P)^2^+1.2465P] where P=(Fo^2^+2Fc^2^)/3'
_refine_ls_weighting_scheme calc
_refine_ls_wR_factor_gt 0.0837
_refine_ls_wR_factor_ref 0.0854
_reflns_number_gt 2658
_reflns_number_total 2827
_reflns_threshold_expression >2sigma(I)
_cod_data_source_file ic034469h.cif
_cod_data_source_block max
_cod_depositor_comments
;
The following automatic conversions were performed:

'_symmetry_cell_setting' value 'Monoclinic' changed to 'monoclinic'
according to the built-in table from CIF Core dictionary named
'cif_core.dic' version 2.4.1 from 2010-06-29.

Automatic conversion script
Id: cif_fix_values 1646 2011-03-28 12:23:43Z adriana 

The following automatic conversions were performed:

'_refine_ls_weighting_scheme' value 'calc
w=1/[\s^2^(Fo^2^)+(0.0489P)^2^+1.2465P] where P=(Fo^2^+2Fc^2^)/3' was
changed to 'calc'. New tag '_refine_ls_weighting_details' was
created. The value of the new tag was set to
'w=1/[\s^2^(Fo^2^)+(0.0489P)^2^+1.2465P] where P=(Fo^2^+2Fc^2^)/3'.

Automatic conversion script
Id: cif_fix_values 3143 2015-03-26 13:38:13Z robertas 
;
_cod_database_code 4314365

loop_
_symmetry_equiv_pos_as_xyz
'x, y, z'
'-x, y+1/2, -z+1/2'
'-x, -y, -z'
'x, -y-1/2, z-1/2'

loop_
_atom_site_label
_atom_site_type_symbol
_atom_site_fract_x
_atom_site_fract_y
_atom_site_fract_z
_atom_site_U_iso_or_equiv
_atom_site_adp_type
_atom_site_occupancy
_atom_site_calc_flag
_atom_site_refinement_flags
_atom_site_disorder_assembly
_atom_site_disorder_group
Ru1 Ru 0.91592(3) 0.126041(15) 0.382093(17) 0.03635(12) Uani 1 d . . .
N1 N 0.9301(3) 0.00320(18) 0.3577(2) 0.0427(6) Uani 1 d . . .
O1 O 0.7142(3) 0.10743(15) 0.29696(18) 0.0443(5) Uani 1 d . . .
O2 O 0.8131(3) 0.11170(15) 0.52390(17) 0.0461(5) Uani 1 d . . .
O3 O 0.8953(3) 0.25997(15) 0.39487(16) 0.0459(5) Uani 1 d . . .
O4 O 1.1195(3) 0.13262(14) 0.46452(18) 0.0458(5) Uani 1 d . . .
O5 O 1.0182(3) 0.15044(15) 0.24615(17) 0.0445(5) Uani 1 d . . .
C1 C 0.7156(3) 0.0320(2) 0.2515(2) 0.0400(7) Uani 1 d . . .
C2 C 0.6040(4) 0.0051(3) 0.1744(3) 0.0526(8) Uani 1 d . . .
C3 C 0.6140(5) -0.0772(3) 0.1338(3) 0.0627(10) Uani 1 d . . .
C4 C 0.7296(6) -0.1372(3) 0.1670(4) 0.0670(11) Uani 1 d . . .
C5 C 0.8358(5) -0.1147(2) 0.2408(3) 0.0551(9) Uani 1 d . . .
C6 C 0.8340(4) -0.0297(2) 0.2840(2) 0.0410(7) Uani 1 d . . .
C7 C 0.7669(4) 0.1743(2) 0.5823(2) 0.0450(7) Uani 1 d . . .
C8 C 0.7771(4) 0.2631(3) 0.5607(3) 0.0567(9) Uani 1 d . . .
C9 C 0.8408(4) 0.3014(2) 0.4717(3) 0.0450(7) Uani 1 d . . .
C10 C 0.6991(6) 0.1460(4) 0.6836(3) 0.0645(11) Uani 1 d . . .
C11 C 0.8487(6) 0.3998(3) 0.4635(4) 0.0646(11) Uani 1 d . . .
C12 C 1.2517(4) 0.1249(2) 0.4206(3) 0.0449(7) Uani 1 d . . .
C13 C 1.2759(5) 0.1278(2) 0.3128(3) 0.0513(9) Uani 1 d . . .
C14 C 1.1671(4) 0.1451(2) 0.2346(3) 0.0443(7) Uani 1 d . . .
C15 C 1.3883(6) 0.1144(4) 0.4933(4) 0.0702(13) Uani 1 d . . .
C16 C 1.2186(6) 0.1605(4) 0.1246(3) 0.0651(11) Uani 1 d . . .
H2 H 0.527(4) 0.045(2) 0.151(3) 0.047(9) Uiso 1 d . . .
H15C H 1.474(7) 0.116(3) 0.467(4) 0.076(16) Uiso 1 d . . .
H111 H 0.988(5) -0.029(3) 0.392(3) 0.058(11) Uiso 1 d . . .
H8 H 0.744(5) 0.299(3) 0.621(3) 0.065(11) Uiso 1 d . . .
H13 H 1.355(6) 0.125(3) 0.295(4) 0.066(15) Uiso 1 d . . .
H16A H 1.329(8) 0.162(4) 0.117(4) 0.111(19) Uiso 1 d . . .
H16B H 1.161(6) 0.204(3) 0.090(4) 0.082(15) Uiso 1 d . . .
H11A H 0.949(7) 0.421(4) 0.446(4) 0.106(19) Uiso 1 d . . .
H10C H 0.619(7) 0.183(4) 0.709(4) 0.110(19) Uiso 1 d . . .
H3 H 0.546(6) -0.091(4) 0.086(4) 0.086(16) Uiso 1 d . . .
H11B H 0.853(6) 0.425(3) 0.530(4) 0.085(15) Uiso 1 d . . .
H10A H 0.634(7) 0.105(4) 0.674(4) 0.093(19) Uiso 1 d . . .
H4 H 0.742(6) -0.194(3) 0.143(4) 0.090(15) Uiso 1 d . . .
H10B H 0.772(9) 0.130(4) 0.722(6) 0.12(3) Uiso 1 d . . .
H15B H 1.378(9) 0.136(4) 0.547(6) 0.13(3) Uiso 1 d . . .
H16C H 1.204(8) 0.113(4) 0.093(5) 0.11(2) Uiso 1 d . . .
H15A H 1.380(12) 0.057(7) 0.507(9) 0.24(5) Uiso 1 d . . .
H5 H 0.903(5) -0.147(3) 0.263(3) 0.057(12) Uiso 1 d . . .
H11C H 0.778(9) 0.417(5) 0.404(6) 0.15(3) Uiso 1 d . . .

loop_
_atom_site_aniso_label
_atom_site_aniso_U_11
_atom_site_aniso_U_22
_atom_site_aniso_U_33
_atom_site_aniso_U_23
_atom_site_aniso_U_13
_atom_site_aniso_U_12
Ru1 0.03850(17) 0.03788(17) 0.03270(17) 0.00262(9) 0.00165(11) 0.00699(9)
N1 0.0484(15) 0.0390(14) 0.0407(13) 0.0076(12) 0.0014(12) 0.0113(12)
O1 0.0417(12) 0.0464(12) 0.0448(12) -0.0001(10) 0.0003(10) 0.0101(10)
O2 0.0476(13) 0.0529(13) 0.0379(12) 0.0036(10) 0.0055(10) 0.0041(10)
O3 0.0546(13) 0.0418(12) 0.0416(12) 0.0006(9) 0.0057(10) 0.0069(10)
O4 0.0463(13) 0.0532(14) 0.0378(12) 0.0004(9) -0.0020(10) 0.0064(10)
O5 0.0503(13) 0.0488(12) 0.0345(11) 0.0054(9) 0.0046(9) 0.0108(10)
C1 0.0398(16) 0.0440(17) 0.0365(15) 0.0025(13) 0.0078(12) 0.0020(13)
C2 0.0421(18) 0.067(2) 0.0484(19) -0.0026(17) 0.0013(15) 0.0021(17)
C3 0.059(2) 0.075(3) 0.054(2) -0.011(2) 0.0012(18) -0.017(2)
C4 0.086(3) 0.048(2) 0.067(3) -0.0111(19) 0.011(2) -0.005(2)
C5 0.065(2) 0.0395(18) 0.061(2) 0.0031(16) 0.0044(19) 0.0046(17)
C6 0.0456(17) 0.0407(16) 0.0368(15) 0.0044(12) 0.0074(13) 0.0013(13)
C7 0.0357(15) 0.065(2) 0.0340(16) -0.0062(15) -0.0033(12) -0.0041(14)
C8 0.064(2) 0.060(2) 0.0472(19) -0.0188(17) 0.0113(16) -0.0072(18)
C9 0.0407(16) 0.0457(17) 0.0485(18) -0.0103(14) -0.0047(14) -0.0010(14)
C10 0.058(2) 0.096(3) 0.040(2) -0.003(2) 0.0064(18) -0.009(3)
C11 0.083(3) 0.045(2) 0.066(3) -0.0146(19) 0.006(2) -0.003(2)
C12 0.0413(17) 0.0431(17) 0.0503(19) -0.0015(13) -0.0005(14) 0.0050(13)
C13 0.042(2) 0.057(2) 0.055(2) 0.0015(15) 0.0089(17) 0.0101(16)
C14 0.0513(19) 0.0391(15) 0.0427(17) -0.0023(13) 0.0091(14) 0.0068(14)
C15 0.046(2) 0.104(4) 0.060(3) -0.002(3) -0.006(2) 0.018(2)
C16 0.067(3) 0.079(3) 0.049(2) 0.008(2) 0.0152(19) 0.014(2)

loop_
_atom_type_symbol
_atom_type_description
_atom_type_scat_dispersion_real
_atom_type_scat_dispersion_imag
_atom_type_scat_source
C C 0.0033 0.0016 'International Tables Vol C Tables 4.2.6.8 and 6.1.1.4'
H H 0.0000 0.0000 'International Tables Vol C Tables 4.2.6.8 and 6.1.1.4'
O O 0.0106 0.0060 'International Tables Vol C Tables 4.2.6.8 and 6.1.1.4'
N N 0.0061 0.0033 'International Tables Vol C Tables 4.2.6.8 and 6.1.1.4'
Ru Ru -1.2594 0.8363 'International Tables Vol C Tables 4.2.6.8 and 6.1.1.4'

loop_
_geom_angle_atom_site_label_1
_geom_angle_atom_site_label_2
_geom_angle_atom_site_label_3
_geom_angle
_geom_angle_site_symmetry_1
_geom_angle_site_symmetry_3
_geom_angle_publ_flag
N1 Ru1 O5 90.62(10) . . ?
N1 Ru1 O4 94.48(10) . . ?
O5 Ru1 O4 93.56(10) . . ?
N1 Ru1 O2 93.99(10) . . ?
O5 Ru1 O2 175.33(9) . . ?
O4 Ru1 O2 85.35(10) . . ?
N1 Ru1 O1 80.26(10) . . ?
O5 Ru1 O1 86.39(10) . . ?
O4 Ru1 O1 174.75(9) . . ?
O2 Ru1 O1 95.12(9) . . ?
N1 Ru1 O3 174.99(10) . . ?
O5 Ru1 O3 85.59(9) . . ?
O4 Ru1 O3 89.03(9) . . ?
O2 Ru1 O3 89.85(9) . . ?
O1 Ru1 O3 96.21(9) . . ?
C6 N1 Ru1 116.4(2) . . ?
C1 O1 Ru1 110.54(19) . . ?
C7 O2 Ru1 125.5(2) . . ?
C9 O3 Ru1 126.2(2) . . ?
C12 O4 Ru1 121.7(2) . . ?
C14 O5 Ru1 122.4(2) . . ?
O1 C1 C2 124.0(3) . . ?
O1 C1 C6 117.7(3) . . ?
C2 C1 C6 118.2(3) . . ?
C3 C2 C1 119.1(4) . . ?
C2 C3 C4 122.1(4) . . ?
C5 C4 C3 120.5(4) . . ?
C4 C5 C6 120.0(4) . . ?
N1 C6 C5 127.7(3) . . ?
N1 C6 C1 112.3(3) . . ?
C5 C6 C1 120.0(3) . . ?
O2 C7 C8 126.3(3) . . ?
O2 C7 C10 114.8(4) . . ?
C8 C7 C10 118.9(4) . . ?
C7 C8 C9 126.7(3) . . ?
O3 C9 C8 125.4(3) . . ?
O3 C9 C11 115.2(3) . . ?
C8 C9 C11 119.4(3) . . ?
O4 C12 C13 125.3(3) . . ?
O4 C12 C15 115.1(3) . . ?
C13 C12 C15 119.6(4) . . ?
C14 C13 C12 127.8(4) . . ?
O5 C14 C13 125.7(3) . . ?
O5 C14 C16 113.8(3) . . ?
C13 C14 C16 120.5(4) . . ?

loop_
_geom_bond_atom_site_label_1
_geom_bond_atom_site_label_2
_geom_bond_distance
_geom_bond_site_symmetry_2
_geom_bond_publ_flag
Ru1 N1 1.906(3) . ?
Ru1 O5 1.996(2) . ?
Ru1 O4 2.024(2) . ?
Ru1 O2 2.043(2) . ?
Ru1 O1 2.045(2) . ?
Ru1 O3 2.060(2) . ?
N1 C6 1.340(4) . ?
O1 C1 1.291(4) . ?
O2 C7 1.280(4) . ?
O3 C9 1.265(4) . ?
O4 C12 1.275(4) . ?
O5 C14 1.286(4) . ?
C1 C2 1.424(5) . ?
C1 C6 1.439(4) . ?
C2 C3 1.363(6) . ?
C3 C4 1.409(7) . ?
C4 C5 1.345(6) . ?
C5 C6 1.411(5) . ?
C7 C8 1.388(5) . ?
C7 C10 1.493(5) . ?
C8 C9 1.399(5) . ?
C9 C11 1.509(5) . ?
C12 C13 1.401(5) . ?
C12 C15 1.491(5) . ?
C13 C14 1.382(5) . ?
C14 C16 1.502(5) . ?

loop_
_geom_torsion_atom_site_label_1
_geom_torsion_atom_site_label_2
_geom_torsion_atom_site_label_3
_geom_torsion_atom_site_label_4
_geom_torsion
_geom_torsion_site_symmetry_1
_geom_torsion_site_symmetry_2
_geom_torsion_site_symmetry_3
_geom_torsion_site_symmetry_4
_geom_torsion_publ_flag
O5 Ru1 N1 C6 -71.9(2) . . . . ?
O4 Ru1 N1 C6 -165.5(2) . . . . ?
O2 Ru1 N1 C6 108.8(2) . . . . ?
O1 Ru1 N1 C6 14.3(2) . . . . ?
O3 Ru1 N1 C6 -31.1(13) . . . . ?
N1 Ru1 O1 C1 -14.4(2) . . . . ?
O5 Ru1 O1 C1 76.9(2) . . . . ?
O4 Ru1 O1 C1 -12.7(10) . . . . ?
O2 Ru1 O1 C1 -107.5(2) . . . . ?
O3 Ru1 O1 C1 162.1(2) . . . . ?
N1 Ru1 O2 C7 -177.6(3) . . . . ?
O5 Ru1 O2 C7 11.7(12) . . . . ?
O4 Ru1 O2 C7 88.2(3) . . . . ?
O1 Ru1 O2 C7 -97.0(2) . . . . ?
O3 Ru1 O2 C7 -0.8(2) . . . . ?
N1 Ru1 O3 C9 142.4(11) . . . . ?
O5 Ru1 O3 C9 -176.7(3) . . . . ?
O4 Ru1 O3 C9 -83.1(2) . . . . ?
O2 Ru1 O3 C9 2.3(2) . . . . ?
O1 Ru1 O3 C9 97.4(2) . . . . ?
N1 Ru1 O4 C12 71.9(2) . . . . ?
O5 Ru1 O4 C12 -19.0(2) . . . . ?
O2 Ru1 O4 C12 165.5(2) . . . . ?
O1 Ru1 O4 C12 70.2(10) . . . . ?
O3 Ru1 O4 C12 -104.5(2) . . . . ?
N1 Ru1 O5 C14 -79.6(3) . . . . ?
O4 Ru1 O5 C14 15.0(3) . . . . ?
O2 Ru1 O5 C14 91.2(11) . . . . ?
O1 Ru1 O5 C14 -159.8(3) . . . . ?
O3 Ru1 O5 C14 103.7(2) . . . . ?
Ru1 O1 C1 C2 -170.0(3) . . . . ?
Ru1 O1 C1 C6 12.5(3) . . . . ?
O1 C1 C2 C3 -178.1(3) . . . . ?
C6 C1 C2 C3 -0.5(5) . . . . ?
C1 C2 C3 C4 1.2(6) . . . . ?
C2 C3 C4 C5 -0.2(7) . . . . ?
C3 C4 C5 C6 -1.3(6) . . . . ?
Ru1 N1 C6 C5 170.3(3) . . . . ?
Ru1 N1 C6 C1 -11.7(3) . . . . ?
C4 C5 C6 N1 179.8(4) . . . . ?
C4 C5 C6 C1 1.9(5) . . . . ?
O1 C1 C6 N1 -1.5(4) . . . . ?
C2 C1 C6 N1 -179.2(3) . . . . ?
O1 C1 C6 C5 176.7(3) . . . . ?
C2 C1 C6 C5 -1.0(4) . . . . ?
Ru1 O2 C7 C8 0.2(5) . . . . ?
Ru1 O2 C7 C10 -178.5(3) . . . . ?
O2 C7 C8 C9 -0.6(6) . . . . ?
C10 C7 C8 C9 178.1(4) . . . . ?
Ru1 O3 C9 C8 -3.3(5) . . . . ?
Ru1 O3 C9 C11 176.3(3) . . . . ?
C7 C8 C9 O3 2.3(6) . . . . ?
C7 C8 C9 C11 -177.2(4) . . . . ?
Ru1 O4 C12 C13 12.7(4) . . . . ?
Ru1 O4 C12 C15 -169.0(3) . . . . ?
O4 C12 C13 C14 4.7(6) . . . . ?
C15 C12 C13 C14 -173.5(4) . . . . ?
Ru1 O5 C14 C13 -4.2(5) . . . . ?
Ru1 O5 C14 C16 176.3(3) . . . . ?
C12 C13 C14 O5 -9.8(6) . . . . ?
C12 C13 C14 C16 169.6(4) . . . . ?
